data_4113390
loop_
_publ_author_name
'Andrew J. Goshe'
'Ian M. Steele'
'B. Bosnich'

_publ_section_title
;
 Supramolecular Recognition. Terpyridyl Palladium and Platinum Molecular
 Clefts and Their Association with Planar Platinum Complexes
;
_journal_name_full 'Journal of the American Chemical Society'
_journal_page_first 444
_journal_page_last 451
_journal_paper_doi 10.1021/ja028910z
_journal_volume 125
_journal_year 2003
_chemical_formula_sum 'C81 H72 Cl2 F12 N10 O2 Pt3 Sb2'
_chemical_formula_weight 2345.16
_chemical_name_systematic
; 
 ? 
;
_space_group_IT_number 2
_symmetry_cell_setting triclinic
_symmetry_space_group_name_Hall '-P 1'
_symmetry_space_group_name_H-M 'P -1'
_atom_sites_solution_hydrogens geom
_atom_sites_solution_primary direct
_atom_sites_solution_secondary difmap
_audit_creation_method SHELXL-97
_cell_angle_alpha 98.52(3)
_cell_angle_beta 96.69(3)
_cell_angle_gamma 102.70(3)
_cell_formula_units_Z 2
_cell_length_a 10.500(2)
_cell_length_b 19.809(4)
_cell_length_c 21.842(4)
_cell_measurement_temperature 110(5)
_cell_volume 4330.3(17)
_computing_cell_refinement 'SAINT-6.22 (Bruker AXS, 2001)'
_computing_data_collection 'SMART-5.622 (Bruker AXS, 2001)'
_computing_data_reduction 'SAINT-6.22 (Bruker AXS, 2001)'
_computing_structure_refinement 'SHELXL-97 (Sheldrick, 1997)'
_computing_structure_solution 'SHELXS-97 (Sheldrick, 1990)'
_diffrn_ambient_temperature 110(5)
_diffrn_measured_fraction_theta_full 0.918
_diffrn_measured_fraction_theta_max 0.918
_diffrn_radiation_monochromator diamond(111)
_diffrn_radiation_source 'synchrotron radiation'
_diffrn_radiation_type monochromatic
_diffrn_radiation_wavelength 0.72588
_diffrn_reflns_av_R_equivalents 0.0908
_diffrn_reflns_av_sigmaI/netI 0.1062
_diffrn_reflns_limit_h_max 9
_diffrn_reflns_limit_h_min -9
_diffrn_reflns_limit_k_max 19
_diffrn_reflns_limit_k_min -19
_diffrn_reflns_limit_l_max 21
_diffrn_reflns_limit_l_min -21
_diffrn_reflns_number 31105
_diffrn_reflns_theta_full 20.92
_diffrn_reflns_theta_max 20.92
_diffrn_reflns_theta_min 2.01
_exptl_absorpt_coefficient_mu 5.582
_exptl_crystal_density_diffrn 1.799
_exptl_crystal_F_000 2244
_refine_diff_density_max 2.645
_refine_diff_density_min -1.681
_refine_diff_density_rms 0.164
_refine_ls_extinction_coef 0.00000(10)
_refine_ls_extinction_expression Fc^*^=kFc[1+0.001xFc^2^\l^3^/sin(2\q)]^-1/4^
_refine_ls_extinction_method SHELXL
_refine_ls_goodness_of_fit_ref 1.041
_refine_ls_hydrogen_treatment mixed
_refine_ls_matrix_type full
_refine_ls_number_parameters 1018
_refine_ls_number_reflns 8446
_refine_ls_number_restraints 0
_refine_ls_restrained_S_all 1.041
_refine_ls_R_factor_all 0.0766
_refine_ls_R_factor_gt 0.0556
_refine_ls_shift/su_max 0.691
_refine_ls_shift/su_mean 0.019
_refine_ls_structure_factor_coef Fsqd
_refine_ls_weighting_details 'calc w=1/[\s^2^(Fo^2^)+(0.0183P)^2^+66.2630P] where P=(Fo^2^+2Fc^2^)/3'
_refine_ls_weighting_scheme calc
_refine_ls_wR_factor_gt 0.1455
_refine_ls_wR_factor_ref 0.1650
_reflns_number_gt 6508
_reflns_number_total 8446
_reflns_threshold_expression >2sigma(I)
_cod_data_source_file ja028910z-2_s2.cif
_cod_data_source_block andy07s
_cod_original_cell_volume 4330.2(15)
_cod_database_code 4113390

loop_
_symmetry_equiv_pos_as_xyz
'x, y, z'
'-x, -y, -z'

loop_
_atom_site_label
_atom_site_type_symbol
_atom_site_fract_x
_atom_site_fract_y
_atom_site_fract_z
_atom_site_U_iso_or_equiv
_atom_site_adp_type
_atom_site_occupancy
_atom_site_symmetry_multiplicity
_atom_site_calc_flag
_atom_site_refinement_flags
C1 C 0.9190(16) 0.4922(9) 0.6151(8) 0.040(4) Uani 1 1 d .
H1 H 0.9197 0.4984 0.5738 0.048 Uiso 1 1 calc R
C2 C 0.9144(16) 0.5483(10) 0.6592(9) 0.053(5) Uani 1 1 d .
H2 H 0.9086 0.5909 0.6473 0.063 Uiso 1 1 calc R
C3 C 0.9185(18) 0.5411(9) 0.7214(9) 0.055(5) Uani 1 1 d .
H3 H 0.9175 0.5785 0.7524 0.066 Uiso 1 1 calc R
C4 C 0.9244(16) 0.4743(8) 0.7360(8) 0.041(4) Uani 1 1 d .
H4 H 0.9246 0.4672 0.7771 0.049 Uiso 1 1 calc R
C5 C 0.9296(14) 0.4217(8) 0.6914(7) 0.033(4) Uani 1 1 d .
C6 C 0.9442(17) 0.2160(8) 0.4771(7) 0.041(4) Uani 1 1 d .
H6 H 0.9385 0.2431 0.4460 0.050 Uiso 1 1 calc R
C7 C 0.9551(19) 0.1479(9) 0.4627(9) 0.057(5) Uani 1 1 d .
H7 H 0.9582 0.1298 0.4213 0.068 Uiso 1 1 calc R
C8 C 0.9615(17) 0.1061(9) 0.5055(8) 0.045(4) Uani 1 1 d .
H8 H 0.9662 0.0596 0.4946 0.054 Uiso 1 1 calc R
C9 C 0.9605(16) 0.1365(9) 0.5674(8) 0.046(4) Uani 1 1 d .
H9 H 0.9655 0.1096 0.5987 0.055 Uiso 1 1 calc R
C10 C 0.9526(15) 0.2046(8) 0.5831(7) 0.035(4) Uani 1 1 d .
C11 C 0.9384(16) 0.3522(8) 0.7018(7) 0.037(4) Uani 1 1 d .
C12 C 0.9434(14) 0.3257(8) 0.7569(7) 0.039(4) Uani 1 1 d .
H12 H 0.9393 0.3541 0.7942 0.047 Uiso 1 1 calc R
C13 C 0.9546(16) 0.2556(8) 0.7572(7) 0.038(4) Uani 1 1 d .
C14 C 0.9614(16) 0.2144(8) 0.7018(7) 0.040(4) Uani 1 1 d .
H14 H 0.9724 0.1690 0.7014 0.048 Uiso 1 1 calc R
C15 C 0.9519(15) 0.2407(8) 0.6469(7) 0.035(4) Uani 1 1 d .
C16 C 0.9527(17) 0.2252(8) 0.8156(7) 0.043(4) Uani 1 1 d .
C17 C 0.8664(16) 0.2404(8) 0.8556(7) 0.043(4) Uani 1 1 d .
H17 H 0.8153 0.2717 0.8470 0.052 Uiso 1 1 calc R
C18 C 0.8543(16) 0.2094(8) 0.9089(7) 0.042(4) Uani 1 1 d .
C19 C 0.9357(19) 0.1640(9) 0.9224(8) 0.055(5) Uani 1 1 d .
C20 C 1.0207(19) 0.1490(9) 0.8808(8) 0.057(5) Uani 1 1 d .
H20 H 1.0729 0.1180 0.8888 0.068 Uiso 1 1 calc R
C21 C 1.0292(17) 0.1796(8) 0.8270(8) 0.048(4) Uani 1 1 d .
H21 H 1.0862 0.1689 0.7995 0.058 Uiso 1 1 calc R
C22 C 0.7457(17) 0.2162(8) 0.9463(7) 0.039(4) Uani 1 1 d .
C23 C 0.7520(18) 0.1973(8) 1.0046(7) 0.045(4) Uani 1 1 d .
C24 C 0.869(2) 0.1733(10) 1.0297(8) 0.067(6) Uani 1 1 d .
H24A H 0.8457 0.1456 1.0616 0.081 Uiso 1 1 calc R
H24B H 0.9393 0.2141 1.0494 0.081 Uiso 1 1 calc R
C25 C 0.9208(19) 0.1294(10) 0.9795(8) 0.057(5) Uani 1 1 d .
H25A H 1.0057 0.1229 0.9967 0.069 Uiso 1 1 calc R
H25B H 0.8602 0.0834 0.9670 0.069 Uiso 1 1 calc R
C26 C 0.6456(18) 0.2006(8) 1.0371(7) 0.045(4) Uani 1 1 d .
C27 C 0.5449(19) 0.2249(8) 1.0100(7) 0.047(5) Uani 1 1 d .
C28 C 0.5477(16) 0.2420(8) 0.9508(7) 0.038(4) Uani 1 1 d .
C29 C 0.423(2) 0.2309(10) 1.0392(8) 0.066(6) Uani 1 1 d .
H29A H 0.4434 0.2348 1.0843 0.079 Uiso 1 1 calc R
H29B H 0.3534 0.1887 1.0234 0.079 Uiso 1 1 calc R
C30 C 0.3749(19) 0.2947(9) 1.0247(7) 0.055(5) Uani 1 1 d .
H30A H 0.2924 0.2946 1.0406 0.065 Uiso 1 1 calc R
H30B H 0.4392 0.3372 1.0459 0.065 Uiso 1 1 calc R
C31 C 0.3543(18) 0.2953(8) 0.9561(8) 0.047(4) Uani 1 1 d .
C32 C 0.4383(16) 0.2655(8) 0.9186(7) 0.040(4) Uani 1 1 d .
C33 C 0.2686(18) 0.3268(9) 0.9272(8) 0.053(5) Uani 1 1 d .
H33 H 0.2161 0.3483 0.9511 0.064 Uiso 1 1 calc R
C34 C 0.2553(17) 0.3285(9) 0.8637(8) 0.049(4) Uani 1 1 d .
H34 H 0.1977 0.3524 0.8461 0.059 Uiso 1 1 calc R
C35 C 0.3295(15) 0.2936(8) 0.8262(7) 0.039(4) Uani 1 1 d .
C36 C 0.4226(15) 0.2630(8) 0.8555(7) 0.036(4) Uani 1 1 d .
H36 H 0.4743 0.2408 0.8316 0.043 Uiso 1 1 calc R
C37 C 0.3118(15) 0.2891(8) 0.7582(7) 0.038(4) Uani 1 1 d .
C38 C 0.2944(15) 0.3454(9) 0.7296(7) 0.042(4) Uani 1 1 d .
H38 H 0.2892 0.3869 0.7542 0.050 Uiso 1 1 calc R
C39 C 0.2849(16) 0.3408(8) 0.6660(8) 0.040(4) Uani 1 1 d .
C40 C 0.2697(15) 0.3980(8) 0.6293(7) 0.034(4) Uani 1 1 d .
C41 C 0.2610(15) 0.4624(9) 0.6530(8) 0.046(4) Uani 1 1 d .
H41 H 0.2618 0.4750 0.6958 0.055 Uiso 1 1 calc R
C42 C 0.2507(16) 0.5112(9) 0.6136(9) 0.048(4) Uani 1 1 d .
H42 H 0.2435 0.5561 0.6296 0.057 Uiso 1 1 calc R
C43 C 0.2515(18) 0.4911(10) 0.5511(9) 0.057(5) Uani 1 1 d .
H43 H 0.2447 0.5226 0.5241 0.068 Uiso 1 1 calc R
C44 C 0.2622(16) 0.4240(9) 0.5278(8) 0.047(4) Uani 1 1 d .
H44 H 0.2655 0.4121 0.4853 0.056 Uiso 1 1 calc R
C45 C 0.3156(16) 0.2254(9) 0.7188(7) 0.042(4) Uani 1 1 d .
H45 H 0.3271 0.1863 0.7356 0.050 Uiso 1 1 calc R
C46 C 0.3017(16) 0.2238(8) 0.6554(7) 0.040(4) Uani 1 1 d .
C47 C 0.3006(16) 0.1632(8) 0.6051(8) 0.043(4) Uani 1 1 d .
C48 C 0.3079(16) 0.0976(10) 0.6174(8) 0.051(5) Uani 1 1 d .
H48 H 0.3159 0.0895 0.6583 0.062 Uiso 1 1 calc R
C49 C 0.3031(18) 0.0426(9) 0.5666(9) 0.057(5) Uani 1 1 d .
H49 H 0.3030 -0.0027 0.5731 0.068 Uiso 1 1 calc R
C50 C 0.2986(18) 0.0594(9) 0.5075(8) 0.053(5) Uani 1 1 d .
H50 H 0.2985 0.0247 0.4738 0.063 Uiso 1 1 calc R
C51 C 0.2943(16) 0.1261(10) 0.4964(7) 0.047(5) Uani 1 1 d .
H51 H 0.2917 0.1360 0.4560 0.056 Uiso 1 1 calc R
C52 C 0.6435(19) 0.1732(8) 1.0983(7) 0.051(5) Uani 1 1 d .
C53 C 0.597(2) 0.1030(10) 1.0971(8) 0.076(7) Uani 1 1 d .
H53 H 0.5574 0.0744 1.0589 0.091 Uiso 1 1 calc R
C54 C 0.605(2) 0.0716(11) 1.1503(9) 0.084(7) Uani 1 1 d .
C55 C 0.662(2) 0.1179(10) 1.2060(8) 0.081(7) Uani 1 1 d .
H55 H 0.6651 0.1002 1.2431 0.097 Uiso 1 1 calc R
C56 C 0.716(2) 0.1897(9) 1.2091(7) 0.063(6) Uani 1 1 d .
C57 C 0.703(2) 0.2158(9) 1.1543(8) 0.060(5) Uani 1 1 d .
H57 H 0.7364 0.2636 1.1552 0.072 Uiso 1 1 calc R
C58 C 0.792(3) 0.2386(11) 1.2695(9) 0.089(8) Uani 1 1 d .
C59 C 0.754(5) 0.2049(14) 1.3286(11) 0.18(2) Uani 1 1 d .
H59A H 0.7948 0.1662 1.3314 0.276 Uiso 1 1 calc R
H59B H 0.6601 0.1883 1.3242 0.276 Uiso 1 1 calc R
H59C H 0.7854 0.2398 1.3660 0.276 Uiso 1 1 calc R
C60 C 0.755(4) 0.3067(13) 1.2792(12) 0.140(14) Uani 1 1 d .
H60A H 0.8048 0.3354 1.3174 0.210 Uiso 1 1 calc R
H60B H 0.6623 0.2987 1.2818 0.210 Uiso 1 1 calc R
H60C H 0.7734 0.3302 1.2447 0.210 Uiso 1 1 calc R
C61 C 0.931(4) 0.247(3) 1.268(3) 0.32(5) Uani 1 1 d .
H61A H 0.9784 0.2638 1.3101 0.481 Uiso 1 1 calc R
H61B H 0.9597 0.2807 1.2422 0.481 Uiso 1 1 calc R
H61C H 0.9477 0.2028 1.2519 0.481 Uiso 1 1 calc R
C62 C 0.556(4) -0.0099(13) 1.1444(11) 0.141(15) Uani 1 1 d .
C63 C 0.637(4) -0.0460(13) 1.1011(15) 0.161(17) Uani 1 1 d .
H63A H 0.6087 -0.0961 1.0977 0.242 Uiso 1 1 calc R
H63B H 0.7291 -0.0306 1.1183 0.242 Uiso 1 1 calc R
H63C H 0.6233 -0.0338 1.0603 0.242 Uiso 1 1 calc R
C64 C 0.425(3) -0.0333(14) 1.116(2) 0.19(2) Uani 1 1 d .
H64A H 0.3897 -0.0796 1.1239 0.292 Uiso 1 1 calc R
H64B H 0.4204 -0.0347 1.0717 0.292 Uiso 1 1 calc R
H64C H 0.3752 -0.0018 1.1328 0.292 Uiso 1 1 calc R
C65 C 0.594(3) -0.0342(13) 1.2045(12) 0.116(10) Uani 1 1 d .
H65A H 0.5624 -0.0087 1.2380 0.174 Uiso 1 1 calc R
H65B H 0.6883 -0.0257 1.2134 0.174 Uiso 1 1 calc R
H65C H 0.5550 -0.0836 1.2003 0.174 Uiso 1 1 calc R
C66 C 0.6259(17) 0.1951(10) 0.5998(11) 0.060(5) Uani 1 1 d .
C67 C 0.635(2) 0.1239(11) 0.6087(14) 0.088(8) Uani 1 1 d .
H67 H 0.6391 0.0909 0.5744 0.106 Uiso 1 1 calc R
C68 C 0.637(2) 0.1059(15) 0.667(2) 0.109(11) Uani 1 1 d .
H68 H 0.6406 0.0604 0.6716 0.130 Uiso 1 1 calc R
C69 C 0.635(2) 0.1551(17) 0.7174(13) 0.084(7) Uani 1 1 d .
H69 H 0.6360 0.1431 0.7570 0.101 Uiso 1 1 calc R
C70 C 0.631(2) 0.2193(13) 0.7101(12) 0.077(6) Uani 1 1 d .
H70 H 0.6344 0.2519 0.7459 0.092 Uiso 1 1 calc R
C71 C 0.6233(17) 0.2408(9) 0.6556(10) 0.054(5) Uani 1 1 d .
C72 C 0.610(2) 0.3591(16) 0.6762(13) 0.098(9) Uani 1 1 d .
H72 H 0.6141 0.3515 0.7174 0.117 Uiso 1 1 calc R
C73 C 0.5986(16) 0.4309(8) 0.6620(9) 0.046(5) Uani 1 1 d .
C74 C 0.5906(18) 0.4523(10) 0.6036(8) 0.049(5) Uani 1 1 d .
C75 C 0.583(2) 0.5196(12) 0.6013(10) 0.064(5) Uani 1 1 d .
H75 H 0.5785 0.5349 0.5630 0.076 Uiso 1 1 calc R
C76 C 0.5818(19) 0.5650(10) 0.6545(12) 0.072(6) Uani 1 1 d .
H76 H 0.5760 0.6106 0.6515 0.086 Uiso 1 1 calc R
C77 C 0.589(2) 0.5455(11) 0.7135(11) 0.077(6) Uani 1 1 d .
H77 H 0.5896 0.5772 0.7495 0.093 Uiso 1 1 calc R
C78 C 0.5947(17) 0.4757(13) 0.7158(9) 0.063(6) Uani 1 1 d .
H78 H 0.5960 0.4598 0.7538 0.076 Uiso 1 1 calc R
C79 C 0.683(3) 0.4099(13) 0.8748(12) 0.089(8) Uani 1 1 d .
C80 C 0.629(4) 0.4402(13) 0.9237(11) 0.143(14) Uani 1 1 d .
H80A H 0.6498 0.4200 0.9604 0.172 Uiso 1 1 calc R
H80B H 0.5339 0.4288 0.9126 0.172 Uiso 1 1 calc R
C81 C 0.677(4) 0.5147(19) 0.9390(17) 0.177(16) Uani 1 1 d .
H81A H 0.7720 0.5264 0.9478 0.266 Uiso 1 1 calc R
H81B H 0.6425 0.5325 0.9751 0.266 Uiso 1 1 calc R
H81C H 0.6495 0.5354 0.9042 0.266 Uiso 1 1 calc R
Cl1 Cl 0.9222(5) 0.3829(2) 0.4744(2) 0.0625(13) Uani 1 1 d .
Cl2 Cl 0.2707(6) 0.2740(3) 0.4344(3) 0.0826(16) Uani 1 1 d .
F1 F 0.905(2) 0.8938(7) 0.6794(10) 0.165(8) Uani 1 1 d .
F2 F 0.8473(16) 1.0193(10) 0.7053(9) 0.149(7) Uani 1 1 d .
F3 F 0.9602(16) 0.9887(6) 0.6099(6) 0.107(5) Uani 1 1 d .
F4 F 1.035(2) 0.9863(8) 0.7783(6) 0.130(6) Uani 1 1 d .
F5 F 1.0939(12) 1.0797(5) 0.7052(5) 0.079(3) Uani 1 1 d .
F6 F 1.1448(11) 0.9578(6) 0.6783(5) 0.076(3) Uani 1 1 d .
F7 F 0.774(3) 0.493(2) 0.2104(13) 0.38(3) Uani 1 1 d .
F8 F 0.612(3) 0.3772(10) 0.1474(14) 0.232(14) Uani 1 1 d .
F9 F 0.865(3) 0.4014(10) 0.1496(10) 0.188(10) Uani 1 1 d .
F10 F 0.765(9) 0.393(2) 0.0454(18) 0.67(7) Uani 1 1 d .
F11 F 0.873(3) 0.5221(11) 0.121(2) 0.36(3) Uani 1 1 d .
F12 F 0.640(2) 0.4797(16) 0.0851(14) 0.247(15) Uani 1 1 d .
N1 N 0.9420(12) 0.2432(6) 0.5376(6) 0.035(3) Uani 1 1 d .
N2 N 0.9436(13) 0.3074(7) 0.6489(6) 0.041(3) Uani 1 1 d .
N3 N 0.9223(12) 0.4301(6) 0.6286(5) 0.032(3) Uani 1 1 d .
N4 N 0.6459(14) 0.2378(6) 0.9202(6) 0.038(3) Uani 1 1 d .
N5 N 0.2938(13) 0.1759(7) 0.5446(6) 0.043(3) Uani 1 1 d .
N6 N 0.2890(13) 0.2811(7) 0.6308(6) 0.038(3) Uani 1 1 d .
N7 N 0.2680(12) 0.3766(7) 0.5635(6) 0.037(3) Uani 1 1 d .
N8 N 0.5965(15) 0.3029(9) 0.4527(7) 0.068(5) Uani 1 1 d .
H8A H 0.5941 0.2586 0.4365 0.103 Uiso 1 1 calc R
H8B H 0.6678 0.3313 0.4441 0.103 Uiso 1 1 calc R
H8C H 0.5243 0.3143 0.4362 0.103 Uiso 1 1 calc R
N9 N 0.6144(15) 0.3144(13) 0.6374(9) 0.086(7) Uani 1 1 d .
N10 N 0.7166(17) 0.3859(9) 0.8325(9) 0.069(5) Uani 1 1 d .
O1 O 0.5916(12) 0.4117(7) 0.5490(6) 0.066(4) Uani 1 1 d .
O2 O 0.6171(12) 0.2143(6) 0.5429(6) 0.062(3) Uani 1 1 d .
Pt1 Pt 0.92938(6) 0.34264(3) 0.57014(3) 0.0368(3) Uani 1 1 d .
Pt2 Pt 0.28384(6) 0.27706(3) 0.54109(3) 0.0433(3) Uani 1 1 d .
Pt3 Pt 0.60388(7) 0.31292(4) 0.54679(3) 0.0576(3) Uani 1 1 d .
Sb1 Sb 0.99608(16) 0.98661(7) 0.69420(7) 0.0725(5) Uani 1 1 d .
Sb2 Sb 0.7449(3) 0.45069(9) 0.13336(11) 0.1505(12) Uani 1 1 d .

loop_
_atom_site_aniso_label
_atom_site_aniso_U_11
_atom_site_aniso_U_22
_atom_site_aniso_U_33
_atom_site_aniso_U_23
_atom_site_aniso_U_13
_atom_site_aniso_U_12
C1 0.031(11) 0.045(11) 0.042(10) 0.000(9) 0.014(7) 0.003(8)
C2 0.027(11) 0.067(13) 0.069(13) 0.042(11) 0.004(8) 0.005(8)
C3 0.050(13) 0.045(11) 0.075(14) 0.017(9) 0.024(9) 0.009(8)
C4 0.038(11) 0.040(10) 0.050(11) 0.023(9) 0.011(8) 0.007(7)
C5 0.017(10) 0.043(10) 0.042(10) 0.008(8) 0.008(7) 0.008(7)
C6 0.062(13) 0.038(11) 0.027(10) 0.007(7) 0.010(8) 0.017(8)
C7 0.064(14) 0.050(12) 0.054(12) 0.014(10) -0.002(9) 0.010(9)
C8 0.045(12) 0.041(10) 0.049(11) 0.012(9) 0.006(8) 0.008(8)
C9 0.043(12) 0.046(12) 0.051(12) 0.028(9) 0.010(8) 0.003(8)
C10 0.025(10) 0.034(10) 0.051(11) 0.023(8) 0.007(7) 0.004(7)
C11 0.033(11) 0.044(10) 0.042(10) 0.023(9) 0.012(7) 0.010(7)
C12 0.021(10) 0.060(12) 0.037(9) 0.015(8) 0.009(7) 0.006(7)
C13 0.040(11) 0.030(9) 0.045(10) 0.014(8) 0.007(7) 0.003(7)
C14 0.047(12) 0.039(9) 0.039(10) 0.012(8) 0.017(8) 0.014(8)
C15 0.027(10) 0.033(10) 0.046(11) 0.007(8) 0.012(7) 0.006(7)
C16 0.047(12) 0.045(10) 0.040(10) 0.018(8) 0.007(8) 0.011(8)
C17 0.038(11) 0.052(10) 0.041(10) 0.017(8) 0.000(8) 0.011(8)
C18 0.045(12) 0.047(10) 0.039(10) 0.020(8) 0.000(8) 0.015(8)
C19 0.059(14) 0.064(12) 0.045(11) 0.030(9) 0.004(9) 0.006(10)
C20 0.065(14) 0.056(12) 0.060(12) 0.018(10) 0.017(10) 0.028(10)
C21 0.052(13) 0.047(11) 0.053(11) 0.020(9) 0.023(9) 0.014(9)
C22 0.050(13) 0.039(10) 0.029(9) 0.010(7) 0.008(8) 0.007(8)
C23 0.053(13) 0.053(11) 0.036(10) 0.026(8) 0.007(9) 0.016(9)
C24 0.098(18) 0.072(13) 0.042(11) 0.026(10) 0.023(11) 0.023(12)
C25 0.048(13) 0.075(13) 0.052(11) 0.022(10) -0.004(9) 0.021(10)
C26 0.058(13) 0.035(9) 0.031(10) 0.007(7) -0.005(9) -0.003(8)
C27 0.071(14) 0.036(10) 0.030(10) 0.006(8) 0.019(9) 0.002(9)
C28 0.039(12) 0.036(9) 0.040(10) 0.010(7) 0.017(8) 0.008(7)
C29 0.099(17) 0.073(13) 0.025(9) 0.019(9) 0.013(10) 0.013(11)
C30 0.053(13) 0.067(13) 0.044(11) 0.002(9) 0.012(8) 0.017(9)
C31 0.060(13) 0.040(10) 0.047(11) 0.016(8) 0.025(9) 0.010(9)
C32 0.045(12) 0.033(9) 0.044(11) 0.017(8) 0.013(8) 0.002(8)
C33 0.059(14) 0.056(12) 0.049(12) 0.010(9) 0.019(9) 0.020(10)
C34 0.049(13) 0.051(11) 0.049(12) 0.014(9) 0.009(9) 0.012(9)
C35 0.030(11) 0.040(9) 0.041(10) 0.010(8) 0.006(8) -0.004(7)
C36 0.036(11) 0.040(9) 0.034(10) 0.014(7) 0.013(7) 0.006(7)
C37 0.026(10) 0.039(10) 0.042(10) 0.010(8) 0.005(7) -0.008(7)
C38 0.036(11) 0.053(11) 0.036(10) 0.015(8) 0.010(7) 0.003(8)
C39 0.032(11) 0.039(11) 0.051(12) 0.019(9) 0.007(7) 0.004(7)
C40 0.024(10) 0.045(11) 0.032(9) 0.014(8) -0.002(7) 0.005(7)
C41 0.021(10) 0.058(13) 0.062(11) 0.027(10) 0.006(8) 0.004(8)
C42 0.034(11) 0.037(10) 0.071(14) 0.012(9) 0.005(8) 0.008(7)
C43 0.052(13) 0.065(14) 0.057(13) 0.032(11) 0.000(9) 0.011(9)
C44 0.034(11) 0.058(13) 0.047(11) 0.017(10) 0.007(8) 0.002(8)
C45 0.034(11) 0.051(11) 0.040(11) 0.018(9) 0.003(7) 0.005(8)
C46 0.031(11) 0.036(10) 0.050(12) 0.007(8) 0.008(7) 0.003(7)
C47 0.034(11) 0.040(11) 0.050(11) 0.005(8) 0.001(8) 0.002(7)
C48 0.023(11) 0.072(14) 0.060(12) 0.013(11) 0.001(8) 0.015(8)
C49 0.045(13) 0.046(11) 0.075(14) 0.008(11) 0.016(9) -0.001(8)
C50 0.057(13) 0.039(11) 0.057(13) -0.004(9) 0.010(9) 0.006(8)
C51 0.034(11) 0.071(14) 0.026(9) -0.008(9) 0.000(7) 0.008(8)
C52 0.076(14) 0.037(10) 0.030(10) 0.004(8) 0.003(8) -0.001(9)
C53 0.110(18) 0.061(14) 0.033(11) 0.021(9) -0.013(10) -0.023(12)
C54 0.107(19) 0.074(15) 0.050(13) 0.026(11) -0.010(11) -0.018(13)
C55 0.15(2) 0.055(13) 0.028(11) 0.011(9) 0.017(12) 0.003(13)
C56 0.114(18) 0.042(11) 0.028(10) 0.000(8) 0.004(10) 0.019(11)
C57 0.096(16) 0.042(11) 0.042(12) 0.017(9) 0.010(10) 0.010(10)
C58 0.15(3) 0.066(15) 0.049(13) 0.013(11) -0.021(13) 0.042(15)
C59 0.37(6) 0.09(2) 0.049(16) 0.016(14) -0.04(2) 0.01(3)
C60 0.24(4) 0.076(18) 0.076(18) -0.015(14) -0.03(2) 0.03(2)
C61 0.12(4) 0.28(6) 0.43(8) -0.28(6) -0.12(4) 0.10(4)
C62 0.29(5) 0.062(17) 0.049(14) 0.022(13) -0.01(2) 0.00(2)
C63 0.31(6) 0.052(16) 0.12(3) -0.002(16) 0.04(3) 0.04(2)
C64 0.15(3) 0.068(18) 0.29(5) 0.06(2) -0.14(3) -0.06(2)
C65 0.14(3) 0.091(19) 0.11(2) 0.044(16) 0.014(18) 0.016(17)
C66 0.021(12) 0.061(14) 0.099(17) 0.022(13) 0.024(10) 0.000(8)
C67 0.039(15) 0.045(14) 0.17(3) -0.018(15) 0.041(14) -0.012(10)
C68 0.042(16) 0.09(2) 0.21(4) 0.09(3) 0.013(18) -0.003(13)
C69 0.040(15) 0.10(2) 0.100(19) 0.042(17) 0.008(12) -0.015(13)
C70 0.046(15) 0.077(17) 0.11(2) 0.043(14) 0.005(11) -0.002(11)
C71 0.030(12) 0.028(10) 0.097(16) 0.007(11) 0.007(9) 0.001(8)
C72 0.037(15) 0.15(3) 0.076(17) -0.012(17) 0.001(12) -0.014(14)
C73 0.032(11) 0.018(9) 0.080(15) 0.005(9) -0.006(8) 0.000(7)
C74 0.047(13) 0.055(13) 0.042(12) 0.011(10) 0.011(8) 0.002(9)
C75 0.059(15) 0.080(16) 0.057(13) 0.024(12) 0.020(10) 0.017(11)
C76 0.052(14) 0.050(13) 0.12(2) 0.045(14) 0.013(12) 0.009(9)
C77 0.079(18) 0.059(15) 0.086(17) -0.017(12) 0.015(12) 0.018(11)
C78 0.023(11) 0.12(2) 0.050(12) 0.027(13) 0.010(8) 0.009(10)
C79 0.11(2) 0.095(18) 0.065(16) 0.013(14) 0.032(15) 0.029(15)
C80 0.29(5) 0.065(17) 0.056(16) -0.003(13) 0.03(2) 0.00(2)
C81 0.22(5) 0.14(3) 0.15(3) -0.01(3) 0.02(3) 0.03(3)
Cl1 0.054(3) 0.064(3) 0.070(3) 0.021(2) 0.016(2) 0.006(2)
Cl2 0.066(4) 0.092(4) 0.084(4) 0.019(3) 0.010(3) 0.005(3)
F1 0.21(2) 0.065(9) 0.205(19) 0.024(10) 0.032(15) 0.010(11)
F2 0.065(12) 0.190(17) 0.196(18) 0.007(13) 0.018(10) 0.058(10)
F3 0.154(14) 0.070(8) 0.091(9) 0.003(7) -0.033(8) 0.048(8)
F4 0.23(2) 0.121(12) 0.073(9) 0.048(8) 0.057(10) 0.077(12)
F5 0.097(10) 0.059(7) 0.083(8) 0.004(6) 0.037(7) 0.016(6)
F6 0.056(8) 0.093(8) 0.082(8) -0.007(6) -0.005(5) 0.049(6)
F7 0.14(2) 0.65(7) 0.21(3) -0.28(4) -0.019(18) 0.10(3)
F8 0.24(3) 0.099(14) 0.32(3) 0.055(16) -0.10(2) 0.036(15)
F9 0.30(3) 0.140(15) 0.195(19) 0.075(14) 0.111(19) 0.135(18)
F10 1.5(2) 0.21(3) 0.20(4) -0.02(3) -0.07(6) 0.21(7)
F11 0.27(4) 0.091(15) 0.65(7) 0.11(3) -0.15(4) -0.005(18)
F12 0.16(2) 0.30(3) 0.27(3) 0.17(3) -0.07(2) 0.01(2)
N1 0.028(8) 0.040(8) 0.046(9) 0.022(7) 0.016(6) 0.014(6)
N2 0.037(9) 0.053(10) 0.036(8) 0.025(7) 0.010(6) 0.004(6)
N3 0.033(8) 0.024(7) 0.043(8) 0.013(6) 0.009(6) 0.009(5)
N4 0.043(10) 0.039(8) 0.033(7) 0.015(6) 0.003(7) 0.004(6)
N5 0.031(9) 0.057(9) 0.038(9) 0.019(8) -0.004(6) 0.004(6)
N6 0.040(9) 0.035(8) 0.038(8) 0.009(7) 0.007(6) 0.006(6)
N7 0.012(8) 0.069(9) 0.036(8) 0.022(7) 0.010(5) 0.008(6)
N8 0.047(11) 0.093(12) 0.062(10) 0.004(9) 0.030(8) 0.006(8)
N9 0.018(10) 0.15(2) 0.063(12) -0.021(13) 0.003(8) -0.007(10)
N10 0.067(13) 0.080(12) 0.067(12) 0.023(10) 0.009(9) 0.027(9)
O1 0.035(8) 0.087(10) 0.070(9) 0.011(8) 0.010(6) 0.003(6)
O2 0.039(8) 0.070(9) 0.076(9) 0.009(7) 0.022(6) 0.004(6)
Pt1 0.0308(4) 0.0408(4) 0.0403(4) 0.0184(3) 0.0091(3) 0.0027(3)
Pt2 0.0323(4) 0.0551(5) 0.0391(4) 0.0130(3) 0.0047(3) 0.0005(3)
Pt3 0.0349(5) 0.0768(6) 0.0537(5) 0.0060(4) 0.0139(3) -0.0019(4)
Sb1 0.0920(12) 0.0588(9) 0.0740(10) 0.0184(7) 0.0188(8) 0.0261(8)
Sb2 0.212(3) 0.0594(11) 0.1415(18) -0.0002(11) -0.1008(18) 0.0309(13)

loop_
_atom_type_symbol
_atom_type_description
_atom_type_scat_dispersion_real
_atom_type_scat_dispersion_imag
_atom_type_scat_source
C C 0.0033 0.0016 'International Tables Vol C Tables 4.2.6.8 and 6.1.1.4'
H H 0.0000 0.0000 'International Tables Vol C Tables 4.2.6.8 and 6.1.1.4'
N N 0.0061 0.0033 'International Tables Vol C Tables 4.2.6.8 and 6.1.1.4'
O O 0.0106 0.0060 'International Tables Vol C Tables 4.2.6.8 and 6.1.1.4'
F F 0.0171 0.0103 'International Tables Vol C Tables 4.2.6.8 and 6.1.1.4'
Sb Sb -0.5866 1.5461 'International Tables Vol C Tables 4.2.6.8 and 6.1.1.4'
Cl Cl 0.1484 0.1585 'International Tables Vol C Tables 4.2.6.8 and 6.1.1.4'
Pt Pt -1.7033 8.3905 'International Tables Vol C Tables 4.2.6.8 and 6.1.1.4'

loop_
_geom_angle_atom_site_label_1
_geom_angle_atom_site_label_2
_geom_angle_atom_site_label_3
_geom_angle
N3 C1 C2 123.1(15)
C1 C2 C3 119.5(16)
C2 C3 C4 117.3(17)
C5 C4 C3 120.8(15)
C4 C5 N3 120.6(13)
C4 C5 C11 124.9(14)
N3 C5 C11 114.4(13)
N1 C6 C7 118.7(14)
C8 C7 C6 123.3(17)
C7 C8 C9 116.1(16)
C10 C9 C8 121.7(14)
N1 C10 C9 119.3(15)
N1 C10 C15 115.4(13)
C9 C10 C15 125.3(13)
N2 C11 C12 116.3(14)
N2 C11 C5 114.1(13)
C12 C11 C5 129.5(15)
C11 C12 C13 120.8(15)
C14 C13 C12 119.0(14)
C14 C13 C16 119.6(14)
C12 C13 C16 121.3(14)
C13 C14 C15 119.6(14)
N2 C15 C14 119.4(14)
N2 C15 C10 112.7(13)
C14 C15 C10 127.9(14)
C21 C16 C17 120.8(14)
C21 C16 C13 120.3(15)
C17 C16 C13 118.8(14)
C16 C17 C18 121.1(15)
C17 C18 C19 118.8(15)
C17 C18 C22 121.1(14)
C19 C18 C22 119.7(14)
C20 C19 C18 118.8(15)
C20 C19 C25 122.3(16)
C18 C19 C25 118.7(16)
C19 C20 C21 121.4(16)
C16 C21 C20 119.1(16)
N4 C22 C23 123.5(15)
N4 C22 C18 117.4(13)
C23 C22 C18 119.1(15)
C22 C23 C26 117.8(15)
C22 C23 C24 119.1(15)
C26 C23 C24 123.0(14)
C23 C24 C25 113.0(15)
C19 C25 C24 111.7(15)
C27 C26 C23 117.8(14)
C27 C26 C52 123.2(16)
C23 C26 C52 118.9(15)
C26 C27 C28 119.7(16)
C26 C27 C29 123.8(14)
C28 C27 C29 116.4(16)
N4 C28 C27 122.3(15)
N4 C28 C32 116.1(13)
C27 C28 C32 121.6(15)
C27 C29 C30 111.3(14)
C31 C30 C29 111.9(14)
C33 C31 C32 117.0(15)
C33 C31 C30 124.7(15)
C32 C31 C30 118.1(15)
C36 C32 C31 121.0(15)
C36 C32 C28 120.9(14)
C31 C32 C28 118.0(14)
C31 C33 C34 123.2(16)
C33 C34 C35 119.3(16)
C36 C35 C34 118.5(14)
C36 C35 C37 120.0(14)
C34 C35 C37 121.5(15)
C32 C36 C35 120.7(15)
C38 C37 C45 117.7(14)
C38 C37 C35 122.7(14)
C45 C37 C35 119.6(14)
C39 C38 C37 121.3(16)
N6 C39 C38 119.5(14)
N6 C39 C40 113.7(14)
C38 C39 C40 126.8(15)
C41 C40 N7 121.5(14)
C41 C40 C39 126.0(15)
N7 C40 C39 112.5(14)
C40 C41 C42 120.1(17)
C43 C42 C41 118.3(17)
C42 C43 C44 120.5(16)
N7 C44 C43 122.3(16)
C46 C45 C37 118.0(14)
N6 C46 C45 121.2(14)
N6 C46 C47 111.2(14)
C45 C46 C47 127.5(15)
N5 C47 C48 120.4(15)
N5 C47 C46 116.6(14)
C48 C47 C46 123.0(15)
C47 C48 C49 119.2(16)
C50 C49 C48 117.2(17)
C49 C50 C51 122.5(16)
N5 C51 C50 118.9(15)
C53 C52 C57 118.8(15)
C53 C52 C26 119.3(14)
C57 C52 C26 121.3(14)
C52 C53 C54 123.4(17)
C55 C54 C53 115.0(18)
C55 C54 C62 124.8(17)
C53 C54 C62 120.3(18)
C54 C55 C56 123.5(16)
C57 C56 C55 117.3(16)
C57 C56 C58 119.6(17)
C55 C56 C58 123.0(16)
C52 C57 C56 121.8(16)
C61 C58 C60 112(3)
C61 C58 C56 109(2)
C60 C58 C56 112.3(19)
C61 C58 C59 109(3)
C60 C58 C59 104(2)
C56 C58 C59 110(2)
C64 C62 C65 117(3)
C64 C62 C63 106(3)
C65 C62 C63 101(3)
C64 C62 C54 111(3)
C65 C62 C54 112(2)
C63 C62 C54 109(3)
O2 C66 C71 123.1(17)
O2 C66 C67 123(2)
C71 C66 C67 114(2)
C68 C67 C66 121(2)
C67 C68 C69 120(2)
C70 C69 C68 120(2)
C69 C70 C71 125(2)
C70 C71 C66 120.7(19)
C70 C71 N9 132(2)
C66 C71 N9 107.2(18)
N9 C72 C73 121(3)
C78 C73 C74 121.2(16)
C78 C73 C72 110.9(19)
C74 C73 C72 127.9(18)
O1 C74 C75 116.5(16)
O1 C74 C73 125.0(17)
C75 C74 C73 118.5(17)
C74 C75 C76 120.8(18)
C75 C76 C77 122.4(18)
C76 C77 C78 116.9(18)
C73 C78 C77 120.1(17)
N10 C79 C80 174(3)
C79 C80 C81 113(3)
C10 N1 C6 120.9(13)
C10 N1 Pt1 113.4(10)
C6 N1 Pt1 125.7(9)
C15 N2 C11 124.8(12)
C15 N2 Pt1 118.2(11)
C11 N2 Pt1 116.9(10)
C1 N3 C5 118.6(13)
C1 N3 Pt1 128.2(10)
C5 N3 Pt1 113.1(9)
C28 N4 C22 118.8(13)
C51 N5 C47 121.7(14)
C51 N5 Pt2 126.8(11)
C47 N5 Pt2 111.5(11)
C39 N6 C46 122.3(13)
C39 N6 Pt2 118.8(10)
C46 N6 Pt2 118.9(11)
C44 N7 C40 117.3(14)
C44 N7 Pt2 129.8(11)
C40 N7 Pt2 112.9(9)
C72 N9 C71 118(2)
C72 N9 Pt3 129(2)
C71 N9 Pt3 112.5(14)
C74 O1 Pt3 120.0(11)
C66 O2 Pt3 112.8(12)
N2 Pt1 N3 81.4(5)
N2 Pt1 N1 80.2(5)
N3 Pt1 N1 161.6(5)
N2 Pt1 Cl1 177.0(4)
N3 Pt1 Cl1 100.5(3)
N1 Pt1 Cl1 97.9(4)
N6 Pt2 N7 82.0(5)
N6 Pt2 N5 81.7(5)
N7 Pt2 N5 163.5(5)
N6 Pt2 Cl2 177.8(4)
N7 Pt2 Cl2 96.6(4)
N5 Pt2 Cl2 99.7(4)
N9 Pt3 O2 84.4(8)
N9 Pt3 O1 96.7(8)
O2 Pt3 O1 178.8(5)
N9 Pt3 N8 174.9(9)
O2 Pt3 N8 90.5(6)
O1 Pt3 N8 88.3(6)
F6 Sb1 F4 91.9(7)
F6 Sb1 F1 88.7(8)
F4 Sb1 F1 91.5(8)
F6 Sb1 F2 175.7(8)
F4 Sb1 F2 91.8(8)
F1 Sb1 F2 93.5(9)
F6 Sb1 F3 87.8(6)
F4 Sb1 F3 178.7(8)
F1 Sb1 F3 89.7(8)
F2 Sb1 F3 88.5(8)
F6 Sb1 F5 88.7(5)
F4 Sb1 F5 90.8(6)
F1 Sb1 F5 176.5(8)
F2 Sb1 F5 89.0(7)
F3 Sb1 F5 87.9(5)
F12 Sb2 F7 115.1(19)
F12 Sb2 F9 153.5(15)
F7 Sb2 F9 90.9(15)
F12 Sb2 F11 86.9(12)
F7 Sb2 F11 86.1(19)
F9 Sb2 F11 90.2(12)
F12 Sb2 F8 93.5(11)
F7 Sb2 F8 93.2(18)
F9 Sb2 F8 89.7(10)
F11 Sb2 F8 179.3(18)
F12 Sb2 F10 80(2)
F7 Sb2 F10 163(2)
F9 Sb2 F10 73.2(19)
F11 Sb2 F10 88(3)
F8 Sb2 F10 93(2)

loop_
_geom_bond_atom_site_label_1
_geom_bond_atom_site_label_2
_geom_bond_distance
C1 N3 1.314(19)
C1 C2 1.37(2)
C2 C3 1.38(2)
C3 C4 1.42(2)
C4 C5 1.33(2)
C5 N3 1.403(18)
C5 C11 1.45(2)
C6 N1 1.356(19)
C6 C7 1.37(2)
C7 C8 1.34(2)
C8 C9 1.40(2)
C9 C10 1.36(2)
C10 N1 1.350(18)
C10 C15 1.47(2)
C11 N2 1.36(2)
C11 C12 1.38(2)
C12 C13 1.42(2)
C13 C14 1.37(2)
C13 C16 1.49(2)
C14 C15 1.38(2)
C15 N2 1.337(19)
C16 C21 1.36(2)
C16 C17 1.38(2)
C17 C18 1.40(2)
C18 C19 1.41(2)
C18 C22 1.50(2)
C19 C20 1.39(3)
C19 C25 1.52(2)
C20 C21 1.40(2)
C22 N4 1.32(2)
C22 C23 1.38(2)
C23 C26 1.40(2)
C23 C24 1.49(3)
C24 C25 1.52(3)
C26 C27 1.37(2)
C26 C52 1.52(2)
C27 C28 1.38(2)
C27 C29 1.52(3)
C28 N4 1.30(2)
C28 C32 1.48(2)
C29 C30 1.52(2)
C30 C31 1.49(2)
C31 C33 1.35(2)
C31 C32 1.43(2)
C32 C36 1.36(2)
C33 C34 1.38(2)
C34 C35 1.40(2)
C35 C36 1.40(2)
C35 C37 1.46(2)
C37 C38 1.39(2)
C37 C45 1.43(2)
C38 C39 1.37(2)
C39 N6 1.32(2)
C39 C40 1.51(2)
C40 C41 1.33(2)
C40 N7 1.433(19)
C41 C42 1.40(2)
C42 C43 1.37(2)
C43 C44 1.38(2)
C44 N7 1.313(19)
C45 C46 1.37(2)
C46 N6 1.351(19)
C46 C47 1.50(2)
C47 N5 1.38(2)
C47 C48 1.38(2)
C48 C49 1.42(2)
C49 C50 1.38(2)
C50 C51 1.39(2)
C51 N5 1.33(2)
C52 C53 1.37(2)
C52 C57 1.37(2)
C53 C54 1.40(2)
C54 C55 1.39(3)
C54 C62 1.57(3)
C55 C56 1.40(2)
C56 C57 1.38(2)
C56 C58 1.53(3)
C58 C61 1.43(5)
C58 C60 1.48(3)
C58 C59 1.59(4)
C62 C64 1.39(5)
C62 C65 1.50(3)
C62 C63 1.54(5)
C66 O2 1.35(2)
C66 C71 1.41(3)
C66 C67 1.47(3)
C67 C68 1.36(4)
C68 C69 1.37(4)
C69 C70 1.31(3)
C70 C71 1.32(3)
C71 N9 1.59(3)
C72 N9 1.14(3)
C72 C73 1.53(3)
C73 C78 1.37(3)
C73 C74 1.40(2)
C74 O1 1.34(2)
C74 C75 1.36(3)
C75 C76 1.36(3)
C76 C77 1.40(3)
C77 C78 1.41(3)
C79 N10 1.11(3)
C79 C80 1.38(4)
C80 C81 1.43(4)
Cl1 Pt1 2.344(5)
Cl2 Pt2 2.309(6)
F1 Sb1 1.838(15)
F2 Sb1 1.846(15)
F3 Sb1 1.846(12)
F4 Sb1 1.836(13)
F5 Sb1 1.869(11)
F6 Sb1 1.829(10)
F7 Sb2 1.723(19)
F8 Sb2 1.87(3)
F9 Sb2 1.79(2)
F10 Sb2 2.14(5)
F11 Sb2 1.80(3)
F12 Sb2 1.684(19)
N1 Pt1 2.031(12)
N2 Pt1 1.952(11)
N3 Pt1 2.014(12)
N5 Pt2 2.041(13)
N6 Pt2 1.943(12)
N7 Pt2 2.009(14)
N8 Pt3 2.026(14)
N9 Pt3 1.964(19)
O1 Pt3 1.982(14)
O2 Pt3 1.978(13)

loop_
_geom_torsion_atom_site_label_1
_geom_torsion_atom_site_label_2
_geom_torsion_atom_site_label_3
_geom_torsion_atom_site_label_4
_geom_torsion
N3 C1 C2 C3 3(2)
C1 C2 C3 C4 -1(2)
C2 C3 C4 C5 2(2)
C3 C4 C5 N3 -3(2)
C3 C4 C5 C11 178.7(15)
N1 C6 C7 C8 1(3)
C6 C7 C8 C9 -2(3)
C7 C8 C9 C10 1(2)
C8 C9 C10 N1 2(2)
C8 C9 C10 C15 -179.6(15)
C4 C5 C11 N2 -179.5(15)
N3 C5 C11 N2 2.5(19)
C4 C5 C11 C12 0(3)
N3 C5 C11 C12 -178.1(14)
N2 C11 C12 C13 1(2)
C5 C11 C12 C13 -178.8(16)
C11 C12 C13 C14 0(2)
C11 C12 C13 C16 -176.7(14)
C12 C13 C14 C15 -3(2)
C16 C13 C14 C15 174.6(14)
C13 C14 C15 N2 4(2)
C13 C14 C15 C10 -177.8(15)
N1 C10 C15 N2 -1.3(19)
C9 C10 C15 N2 179.8(15)
N1 C10 C15 C14 -179.9(15)
C9 C10 C15 C14 1(3)
C14 C13 C16 C21 39(2)
C12 C13 C16 C21 -144.2(17)
C14 C13 C16 C17 -137.2(17)
C12 C13 C16 C17 40(2)
C21 C16 C17 C18 0(2)
C13 C16 C17 C18 175.7(14)
C16 C17 C18 C19 2(2)
C16 C17 C18 C22 -169.6(15)
C17 C18 C19 C20 -3(2)
C22 C18 C19 C20 169.0(16)
C17 C18 C19 C25 -178.8(15)
C22 C18 C19 C25 -7(2)
C18 C19 C20 C21 2(3)
C25 C19 C20 C21 177.5(17)
C17 C16 C21 C20 -1(3)
C13 C16 C21 C20 -176.9(15)
C19 C20 C21 C16 0(3)
C17 C18 C22 N4 15(2)
C19 C18 C22 N4 -156.8(15)
C17 C18 C22 C23 -167.2(15)
C19 C18 C22 C23 21(2)
N4 C22 C23 C26 1(2)
C18 C22 C23 C26 -176.6(14)
N4 C22 C23 C24 179.7(15)
C18 C22 C23 C24 2(2)
C22 C23 C24 C25 -37(2)
C26 C23 C24 C25 141.9(17)
C20 C19 C25 C24 157.2(19)
C18 C19 C25 C24 -27(2)
C23 C24 C25 C19 48(2)
C22 C23 C26 C27 -3(2)
C24 C23 C26 C27 178.6(16)
C22 C23 C26 C52 173.9(14)
C24 C23 C26 C52 -5(2)
C23 C26 C27 C28 3(2)
C52 C26 C27 C28 -173.1(14)
C23 C26 C27 C29 179.6(16)
C52 C26 C27 C29 3(2)
C26 C27 C28 N4 -2(2)
C29 C27 C28 N4 -178.8(15)
C26 C27 C28 C32 177.3(14)
C29 C27 C28 C32 1(2)
C26 C27 C29 C30 145.1(16)
C28 C27 C29 C30 -38(2)
C27 C29 C30 C31 54(2)
C29 C30 C31 C33 153.4(18)
C29 C30 C31 C32 -32(2)
C33 C31 C32 C36 -6(2)
C30 C31 C32 C36 178.5(15)
C33 C31 C32 C28 169.6(15)
C30 C31 C32 C28 -5(2)
N4 C28 C32 C36 18(2)
C27 C28 C32 C36 -161.2(14)
N4 C28 C32 C31 -157.7(14)
C27 C28 C32 C31 23(2)
C32 C31 C33 C34 3(3)
C30 C31 C33 C34 177.6(16)
C31 C33 C34 C35 3(3)
C33 C34 C35 C36 -5(2)
C33 C34 C35 C37 175.2(14)
C31 C32 C36 C35 4(2)
C28 C32 C36 C35 -171.8(13)
C34 C35 C36 C32 2(2)
C37 C35 C36 C32 -178.6(13)
C36 C35 C37 C38 -138.7(16)
C34 C35 C37 C38 41(2)
C36 C35 C37 C45 40(2)
C34 C35 C37 C45 -140.7(16)
C45 C37 C38 C39 -2(2)
C35 C37 C38 C39 176.6(14)
C37 C38 C39 N6 2(2)
C37 C38 C39 C40 -178.3(15)
N6 C39 C40 C41 178.9(16)
C38 C39 C40 C41 -1(3)
N6 C39 C40 N7 -2.3(18)
C38 C39 C40 N7 177.7(14)
N7 C40 C41 C42 0(2)
C39 C40 C41 C42 178.3(15)
C40 C41 C42 C43 -1(2)
C41 C42 C43 C44 0(3)
C42 C43 C44 N7 2(3)
C38 C37 C45 C46 0(2)
C35 C37 C45 C46 -178.5(14)
C37 C45 C46 N6 2(2)
C37 C45 C46 C47 -179.1(15)
N6 C46 C47 N5 3(2)
C45 C46 C47 N5 -175.9(15)
N6 C46 C47 C48 -177.9(15)
C45 C46 C47 C48 3(3)
N5 C47 C48 C49 -2(2)
C46 C47 C48 C49 178.5(15)
C47 C48 C49 C50 4(2)
C48 C49 C50 C51 -2(3)
C49 C50 C51 N5 0(3)
C27 C26 C52 C53 93(2)
C23 C26 C52 C53 -83(2)
C27 C26 C52 C57 -96(2)
C23 C26 C52 C57 88(2)
C57 C52 C53 C54 1(3)
C26 C52 C53 C54 172(2)
C52 C53 C54 C55 2(4)
C52 C53 C54 C62 -177(3)
C53 C54 C55 C56 -4(4)
C62 C54 C55 C56 174(3)
C54 C55 C56 C57 4(4)
C54 C55 C56 C58 -173(3)
C53 C52 C57 C56 -1(3)
C26 C52 C57 C56 -172.3(19)
C55 C56 C57 C52 -1(3)
C58 C56 C57 C52 176(2)
C57 C56 C58 C61 -79(4)
C55 C56 C58 C61 98(4)
C57 C56 C58 C60 46(3)
C55 C56 C58 C60 -137(3)
C57 C56 C58 C59 162(2)
C55 C56 C58 C59 -22(4)
C55 C54 C62 C64 126(3)
C53 C54 C62 C64 -56(4)
C55 C54 C62 C65 -8(5)
C53 C54 C62 C65 171(3)
C55 C54 C62 C63 -118(3)
C53 C54 C62 C63 61(4)
O2 C66 C67 C68 -176.9(18)
C71 C66 C67 C68 1(3)
C66 C67 C68 C69 -2(3)
C67 C68 C69 C70 0(3)
C68 C69 C70 C71 3(3)
C69 C70 C71 C66 -4(3)
C69 C70 C71 N9 178.3(19)
O2 C66 C71 C70 179.5(16)
C67 C66 C71 C70 1(2)
O2 C66 C71 N9 -2(2)
C67 C66 C71 N9 179.7(14)
N9 C72 C73 C78 180(2)
N9 C72 C73 C74 0(3)
C78 C73 C74 O1 -178.9(16)
C72 C73 C74 O1 0(3)
C78 C73 C74 C75 2(3)
C72 C73 C74 C75 -178.9(19)
O1 C74 C75 C76 -179.8(18)
C73 C74 C75 C76 -1(3)
C74 C75 C76 C77 0(3)
C75 C76 C77 C78 -1(3)
C74 C73 C78 C77 -3(3)
C72 C73 C78 C77 177.7(18)
C76 C77 C78 C73 3(3)
N10 C79 C80 C81 -95(28)
C9 C10 N1 C6 -2(2)
C15 C10 N1 C6 178.6(13)
C9 C10 N1 Pt1 179.4(12)
C15 C10 N1 Pt1 0.5(16)
C7 C6 N1 C10 1(2)
C7 C6 N1 Pt1 179.0(13)
C14 C15 N2 C11 -3(2)
C10 C15 N2 C11 178.6(14)
C14 C15 N2 Pt1 -179.7(11)
C10 C15 N2 Pt1 1.6(17)
C12 C11 N2 C15 1(2)
C5 C11 N2 C15 -180.0(14)
C12 C11 N2 Pt1 177.5(10)
C5 C11 N2 Pt1 -3.0(17)
C2 C1 N3 C5 -4(2)
C2 C1 N3 Pt1 -179.9(12)
C4 C5 N3 C1 4(2)
C11 C5 N3 C1 -177.5(13)
C4 C5 N3 Pt1 -179.1(12)
C11 C5 N3 Pt1 -0.9(15)
C27 C28 N4 C22 0(2)
C32 C28 N4 C22 -179.1(13)
C23 C22 N4 C28 0(2)
C18 C22 N4 C28 177.8(14)
C50 C51 N5 C47 2(2)
C50 C51 N5 Pt2 -178.6(12)
C48 C47 N5 C51 0(2)
C46 C47 N5 C51 179.0(14)
C48 C47 N5 Pt2 180.0(13)
C46 C47 N5 Pt2 -0.9(17)
C38 C39 N6 C46 0(2)
C40 C39 N6 C46 -179.7(14)
C38 C39 N6 Pt2 -177.1(11)
C40 C39 N6 Pt2 2.9(18)
C45 C46 N6 C39 -2(2)
C47 C46 N6 C39 178.8(14)
C45 C46 N6 Pt2 175.1(11)
C47 C46 N6 Pt2 -3.8(17)
C43 C44 N7 C40 -3(2)
C43 C44 N7 Pt2 -179.9(13)
C41 C40 N7 C44 2(2)
C39 C40 N7 C44 -176.4(13)
C41 C40 N7 Pt2 179.6(12)
C39 C40 N7 Pt2 0.8(14)
C73 C72 N9 C71 -178.7(16)
C73 C72 N9 Pt3 -2(3)
C70 C71 N9 C72 -2(3)
C66 C71 N9 C72 179.5(19)
C70 C71 N9 Pt3 -179.7(17)
C66 C71 N9 Pt3 2.1(16)
C75 C74 O1 Pt3 179.5(13)
C73 C74 O1 Pt3 0(2)
C71 C66 O2 Pt3 1(2)
C67 C66 O2 Pt3 179.2(14)
C15 N2 Pt1 N3 179.1(12)
C11 N2 Pt1 N3 1.9(11)
C15 N2 Pt1 N1 -1.1(11)
C11 N2 Pt1 N1 -178.3(12)
C15 N2 Pt1 Cl1 -52(8)
C11 N2 Pt1 Cl1 131(8)
C1 N3 Pt1 N2 175.7(13)
C5 N3 Pt1 N2 -0.5(9)
C1 N3 Pt1 N1 175.0(14)
C5 N3 Pt1 N1 -1(2)
C1 N3 Pt1 Cl1 -1.9(13)
C5 N3 Pt1 Cl1 -178.1(9)
C10 N1 Pt1 N2 0.3(10)
C6 N1 Pt1 N2 -177.8(13)
C10 N1 Pt1 N3 1(2)
C6 N1 Pt1 N3 -177.0(14)
C10 N1 Pt1 Cl1 177.9(9)
C6 N1 Pt1 Cl1 -0.1(13)
C39 N6 Pt2 N7 -2.0(12)
C46 N6 Pt2 N7 -179.5(12)
C39 N6 Pt2 N5 -179.8(13)
C46 N6 Pt2 N5 2.7(12)
C39 N6 Pt2 Cl2 -51(11)
C46 N6 Pt2 Cl2 131(10)
C44 N7 Pt2 N6 177.3(14)
C40 N7 Pt2 N6 0.5(9)
C44 N7 Pt2 N5 -175.0(16)
C40 N7 Pt2 N5 8(2)
C44 N7 Pt2 Cl2 -4.4(13)
C40 N7 Pt2 Cl2 178.8(9)
C51 N5 Pt2 N6 179.3(14)
C47 N5 Pt2 N6 -0.8(10)
C51 N5 Pt2 N7 171.5(15)
C47 N5 Pt2 N7 -9(2)
C51 N5 Pt2 Cl2 1.0(13)
C47 N5 Pt2 Cl2 -179.1(10)
C72 N9 Pt3 O2 -178(2)
C71 N9 Pt3 O2 -1.3(11)
C72 N9 Pt3 O1 2(2)
C71 N9 Pt3 O1 179.0(11)
C72 N9 Pt3 N8 174(6)
C71 N9 Pt3 N8 -9(7)
C66 O2 Pt3 N9 0.3(11)
C66 O2 Pt3 O1 163(24)
C66 O2 Pt3 N8 179.6(11)
C74 O1 Pt3 N9 -1.1(13)
C74 O1 Pt3 O2 -164(24)
C74 O1 Pt3 N8 179.6(13)
